data_1517392
loop_
_publ_author_name
'Evans, P. Andrew'
'Burnie, Andrew J.'
'Negru, Daniela E.'

_publ_section_title
;
 Rhodium-Catalyzed [(3+2)+1] Carbocyclization Reactions of
 Alkynylidenecyclopropanes with Carbon Monoxide: Regiospecific
 Construction of Polysubstituted Phenols.
;
_journal_issue 17
_journal_name_full 'Organic letters'
_journal_page_first 4356
_journal_paper_doi 10.1021/ol501724s
_journal_volume 16
_journal_year 2014
_chemical_formula_moiety 'C17 H18 Br N O3 S'
_chemical_formula_sum 'C17 H18 Br N O3 S'
_chemical_formula_weight 396.29
_chemical_name_systematic
;
 ?
;
_space_group_crystal_system monoclinic
_space_group_IT_number 15
_space_group_name_Hall '-C 2yc'
_space_group_name_H-M_alt 'C 1 2/c 1'
_symmetry_space_group_name_Hall '-C 2yc'
_symmetry_space_group_name_H-M 'C 1 2/c 1'
_atom_sites_solution_hydrogens geom
_atom_sites_solution_primary direct
_atom_sites_solution_secondary dual
_audit_creation_method 'manual editing of SHELXL-2013 template'
_cell_angle_alpha 90
_cell_angle_beta 106.958(6)
_cell_angle_gamma 90
_cell_formula_units_Z 16
_cell_length_a 26.156(2)
_cell_length_b 16.7699(16)
_cell_length_c 15.5605(14)
_cell_measurement_reflns_used 4868
_cell_measurement_temperature 180(2)
_cell_measurement_theta_max 24.055
_cell_measurement_theta_min 2.714
_cell_volume 6528.6(10)
_computing_cell_refinement ' Saint V8.30A and SADABS V2012/1 (Apex2, v2013.10-0; Bruker AXS)'
_computing_data_collection ' APEX2 software package v2013.10-0 (Bruker AXS)'
_computing_data_reduction ' Saint V8.30A and SADABS V2012/1 (Apex2, v2013.10-0; Bruker AXS'
_computing_molecular_graphics ' XP (SHELXTL-NT v6.14, Bruker AXS)'
_computing_publication_material
;
;
_computing_structure_refinement 'SHELXL-2014 (Sheldrick, 2014)'
_computing_structure_solution ' SHELXT-2014 (Sheldrick, 2014)'
_diffrn_ambient_temperature 180(2)
_diffrn_measured_fraction_theta_full 0.998
_diffrn_measured_fraction_theta_max 0.996
_diffrn_measurement_device_type 'Bruker Smart Apex2 CCD (Bruker AXS)'
_diffrn_measurement_method 'CCD rotation images, \f and \w scans'
_diffrn_radiation_monochromator 'horizontal mounted graphite crystal'
_diffrn_radiation_type MoK\a
_diffrn_radiation_wavelength 0.71073
_diffrn_reflns_av_R_equivalents 0.0557
_diffrn_reflns_av_unetI/netI 0.0585
_diffrn_reflns_Laue_measured_fraction_full 0.998
_diffrn_reflns_Laue_measured_fraction_max 0.996
_diffrn_reflns_limit_h_max 32
_diffrn_reflns_limit_h_min -25
_diffrn_reflns_limit_k_max 20
_diffrn_reflns_limit_k_min -20
_diffrn_reflns_limit_l_max 19
_diffrn_reflns_limit_l_min -19
_diffrn_reflns_number 26091
_diffrn_reflns_point_group_measured_fraction_full 0.998
_diffrn_reflns_point_group_measured_fraction_max 0.996
_diffrn_reflns_theta_full 25.242
_diffrn_reflns_theta_max 26.389
_diffrn_reflns_theta_min 1.628
_diffrn_source 'Bruker AXS K780, fine-focus sealed tube'
_exptl_absorpt_coefficient_mu 2.660
_exptl_absorpt_correction_type multi-scan
_exptl_absorpt_process_details 'SADABS v2012/1 (Apex2, Bruker AXS)'
_exptl_crystal_colour colorless
_exptl_crystal_density_diffrn 1.613
_exptl_crystal_density_meas ?
_exptl_crystal_description plate
_exptl_crystal_F_000 3232
_exptl_crystal_size_max 0.224
_exptl_crystal_size_mid 0.115
_exptl_crystal_size_min 0.064
_exptl_transmission_factor_max 0.7454
_exptl_transmission_factor_min 0.5449
_refine_diff_density_max 1.246
_refine_diff_density_min -0.696
_refine_diff_density_rms 0.086
_refine_ls_extinction_method none
_refine_ls_goodness_of_fit_ref 1.026
_refine_ls_hydrogen_treatment mixed
_refine_ls_matrix_type full
_refine_ls_number_parameters 430
_refine_ls_number_reflns 6657
_refine_ls_number_restraints 2
_refine_ls_restrained_S_all 1.030
_refine_ls_R_factor_all 0.0908
_refine_ls_R_factor_gt 0.0532
_refine_ls_shift/su_max 0.001
_refine_ls_shift/su_mean 0.000
_refine_ls_structure_factor_coef Fsqd
_refine_ls_weighting_details
;
 w=1/[\s^2^(Fo^2^)+(0.0518P)^2^+24.9829P]
 where P=(Fo^2^+2Fc^2^)/3
;
_refine_ls_weighting_scheme calc
_refine_ls_wR_factor_gt 0.1219
_refine_ls_wR_factor_ref 0.1371
_reflns_Friedel_coverage 0.000
_reflns_number_gt 4398
_reflns_number_total 6657
_reflns_threshold_expression 'I > 2\s(I)'
_cod_data_source_file ol501724s_si_002.cif
_cod_data_source_block 6
_cod_depositor_comments
;Adding full bibliography for 1517392.cif.

The following automatic conversions were performed:

'_exptl_crystal_density_meas' value 'not measured' was changed to '?'
- the value is perceived as not measured.

Automatic conversion script
Id: cif_fix_values 3008 2015-01-20 13:52:24Z robertas 
;
_cod_original_cell_volume 6528.6(11)
_cod_database_code 1517392
_shelx_space_group_comment
;
The symmetry employed for this shelxl refinement is uniquely defined
by the following loop, which should always be used as a source of
symmetry information in preference to the above space-group names.
They are only intended as comments.
;
_shelx_estimated_absorpt_t_min 0.587
_shelx_estimated_absorpt_t_max 0.848
_shelxl_version_number 2012-9

loop_
_space_group_symop_operation_xyz
'x, y, z'
'-x, y, -z+1/2'
'x+1/2, y+1/2, z'
'-x+1/2, y+1/2, -z+1/2'
'-x, -y, -z'
'x, -y, z-1/2'
'-x+1/2, -y+1/2, -z'
'x+1/2, -y+1/2, z-1/2'

loop_
_atom_site_label
_atom_site_type_symbol
_atom_site_fract_x
_atom_site_fract_y
_atom_site_fract_z
_atom_site_U_iso_or_equiv
_atom_site_adp_type
_atom_site_occupancy
_atom_site_site_symmetry_order
_atom_site_calc_flag
_atom_site_refinement_flags_posn
_atom_site_refinement_flags_adp
_atom_site_refinement_flags_occupancy
_atom_site_disorder_assembly
_atom_site_disorder_group
Br1 Br 0.37654(2) 0.27996(3) 0.63948(4) 0.04343(17) Uani 1 1 d . . . . .
Br21 Br 0.37877(2) 0.20999(3) 0.39213(4) 0.0402(2) Uani 0.9382(18) 1 d D . P A 1
O21A O 0.46341(17) 0.0865(2) 0.3806(3) 0.0306(9) Uani 0.9382(18) 1 d D . P A 1
H21A H 0.4324 0.0858 0.3859 0.037 Uiso 0.9382(18) 1 calc R U P A 1
Br2B Br 0.4452(4) 0.0787(7) 0.3898(8) 0.0402(2) Uani 0.0618(18) 1 d D . P A 2
O21B O 0.4017(14) 0.236(3) 0.404(4) 0.0306(9) Uani 0.0618(18) 1 d D . P A 2
H21B H 0.3917 0.1903 0.4144 0.037 Uiso 0.0618(18) 1 calc R U P A 2
S1 S 0.64743(5) 0.08274(8) 0.60515(8) 0.0386(3) Uani 1 1 d . . . . .
S21 S 0.64714(5) 0.42206(7) 0.36274(8) 0.0331(3) Uani 1 1 d . . . . .
O1 O 0.45867(14) 0.40875(17) 0.6390(2) 0.0389(8) Uani 1 1 d . . . . .
H1 H 0.431(2) 0.4062(2) 0.650(4) 0.047 Uiso 1 1 calc R U . . .
O2 O 0.62811(14) 0.0029(2) 0.5794(2) 0.0484(10) Uani 1 1 d . . . . .
O3 O 0.68164(14) 0.1213(2) 0.5618(2) 0.0509(9) Uani 1 1 d . . . . .
O22 O 0.62880(13) 0.50227(19) 0.3399(2) 0.0401(8) Uani 1 1 d . . . . .
O23 O 0.68147(13) 0.3844(2) 0.3181(2) 0.0433(9) Uani 1 1 d . . . . .
N1 N 0.59505(14) 0.1392(2) 0.5889(2) 0.0342(9) Uani 1 1 d . . . . .
N21 N 0.59394(14) 0.3669(2) 0.3434(2) 0.0310(9) Uani 1 1 d . . . . .
C2 C 0.54692(18) 0.1073(3) 0.6083(3) 0.0363(11) Uani 1 1 d . . . . .
H2A H 0.5565 0.0761 0.6647 0.044 Uiso 1 1 calc R U . . .
H2B H 0.5258 0.0733 0.5585 0.044 Uiso 1 1 calc R U . . .
C3 C 0.51703(17) 0.1820(3) 0.6170(3) 0.0288(10) Uani 1 1 d . . . . .
C4 C 0.46594(17) 0.1874(3) 0.6260(3) 0.0298(10) Uani 1 1 d . . . . .
C5 C 0.44703(16) 0.2645(3) 0.6328(3) 0.0291(10) Uani 1 1 d . . . . .
C6 C 0.47762(17) 0.3321(3) 0.6324(3) 0.0283(10) Uani 1 1 d . . . . .
C7 C 0.52922(18) 0.3253(3) 0.6252(3) 0.0298(10) Uani 1 1 d . . . . .
C8 C 0.54799(16) 0.2499(3) 0.6166(3) 0.0254(9) Uani 1 1 d . . . . .
C9 C 0.60142(17) 0.2258(3) 0.6066(3) 0.0326(11) Uani 1 1 d . . . . .
H9A H 0.6090 0.2541 0.5558 0.039 Uiso 1 1 calc R U . . .
H9B H 0.6306 0.2367 0.6623 0.039 Uiso 1 1 calc R U . . .
C10 C 0.4336(2) 0.1137(3) 0.6272(4) 0.0447(13) Uani 1 1 d . . . . .
H10A H 0.4008 0.1154 0.5769 0.067 Uiso 1 1 calc R U . . .
H10B H 0.4246 0.1112 0.6839 0.067 Uiso 1 1 calc R U . . .
H10C H 0.4545 0.0665 0.6215 0.067 Uiso 1 1 calc R U . . .
C11 C 0.5635(2) 0.3992(3) 0.6274(4) 0.0425(13) Uani 1 1 d . . . . .
H11A H 0.5983 0.3833 0.6209 0.064 Uiso 1 1 calc R U . . .
H11B H 0.5689 0.4270 0.6847 0.064 Uiso 1 1 calc R U . . .
H11C H 0.5455 0.4349 0.5779 0.064 Uiso 1 1 calc R U . . .
C12 C 0.67997(18) 0.0840(3) 0.7222(3) 0.0344(11) Uani 1 1 d . . . . .
C13 C 0.71676(18) 0.1413(3) 0.7588(3) 0.0377(11) Uani 1 1 d . . . . .
H13 H 0.7286 0.1765 0.7207 0.045 Uiso 1 1 calc R U . . .
C14 C 0.73706(18) 0.1484(3) 0.8511(3) 0.0412(12) Uani 1 1 d . . . . .
H14 H 0.7625 0.1888 0.8760 0.049 Uiso 1 1 calc R U . . .
C15 C 0.72046(18) 0.0969(3) 0.9076(3) 0.0369(12) Uani 1 1 d . . . . .
C16 C 0.68471(18) 0.0357(3) 0.8687(3) 0.0372(12) Uani 1 1 d . . . . .
H16 H 0.6745 -0.0021 0.9060 0.045 Uiso 1 1 calc R U . . .
C17 C 0.66430(18) 0.0299(3) 0.7771(3) 0.0354(11) Uani 1 1 d . . . . .
H17 H 0.6395 -0.0111 0.7513 0.042 Uiso 1 1 calc R U . . .
C18 C 0.7396(2) 0.1067(3) 1.0081(3) 0.0514(14) Uani 1 1 d . . . . .
H18A H 0.7773 0.1225 1.0264 0.077 Uiso 1 1 calc R U . . .
H18B H 0.7356 0.0561 1.0370 0.077 Uiso 1 1 calc R U . . .
H18C H 0.7184 0.1480 1.0263 0.077 Uiso 1 1 calc R U . . .
C22 C 0.54713(17) 0.3950(3) 0.3699(3) 0.0308(10) Uani 1 1 d . . . . .
H22A H 0.5252 0.4326 0.3251 0.037 Uiso 1 1 calc R U . . .
H22B H 0.5582 0.4212 0.4296 0.037 Uiso 1 1 calc R U . . .
C23 C 0.51734(17) 0.3181(3) 0.3725(3) 0.0269(10) Uani 1 1 d . . . . .
C24 C 0.46645(17) 0.3094(3) 0.3827(3) 0.0278(10) Uani 1 1 d . . . . .
C25 C 0.44831(17) 0.2308(3) 0.3839(3) 0.0303(10) Uani 1 1 d D . . . .
C26 C 0.4799(2) 0.1653(3) 0.3780(3) 0.0337(11) Uani 1 1 d D . . . .
C27 C 0.53078(18) 0.1752(3) 0.3665(3) 0.0294(10) Uani 1 1 d . . . . .
C28 C 0.54811(17) 0.2527(3) 0.3641(3) 0.0285(10) Uani 1 1 d . . . . .
C29 C 0.60040(18) 0.2780(3) 0.3534(3) 0.0333(11) Uani 1 1 d . . . . .
H29A H 0.6067 0.2537 0.2994 0.040 Uiso 1 1 calc R U . . .
H29B H 0.6302 0.2638 0.4069 0.040 Uiso 1 1 calc R U . . .
C30 C 0.43376(19) 0.3804(3) 0.3929(3) 0.0367(11) Uani 1 1 d . . . . .
H30A H 0.4498 0.4289 0.3769 0.055 Uiso 1 1 calc R U . . .
H30B H 0.4330 0.3842 0.4554 0.055 Uiso 1 1 calc R U . . .
H30C H 0.3972 0.3745 0.3532 0.055 Uiso 1 1 calc R U . . .
C31 C 0.56425(19) 0.1040(3) 0.3583(3) 0.0382(12) Uani 1 1 d . . . . .
H31A H 0.5480 0.0770 0.3010 0.057 Uiso 1 1 calc R U . . .
H31B H 0.5662 0.0670 0.4080 0.057 Uiso 1 1 calc R U . . .
H31C H 0.6003 0.1217 0.3608 0.057 Uiso 1 1 calc R U . . .
C32 C 0.67836(17) 0.4184(3) 0.4795(3) 0.0299(10) Uani 1 1 d . . . . .
C33 C 0.71363(17) 0.3574(3) 0.5154(3) 0.0341(11) Uani 1 1 d . . . . .
H33 H 0.7241 0.3208 0.4771 0.041 Uiso 1 1 calc R U . . .
C34 C 0.73354(18) 0.3501(3) 0.6082(3) 0.0378(12) Uani 1 1 d . . . . .
H34 H 0.7576 0.3079 0.6331 0.045 Uiso 1 1 calc R U . . .
C35 C 0.71897(18) 0.4032(3) 0.6650(3) 0.0352(11) Uani 1 1 d . . . . .
C36 C 0.68556(18) 0.4664(3) 0.6276(3) 0.0349(11) Uani 1 1 d . . . . .
H36 H 0.6768 0.5050 0.6657 0.042 Uiso 1 1 calc R U . . .
C37 C 0.66487(17) 0.4736(3) 0.5355(3) 0.0320(10) Uani 1 1 d . . . . .
H37 H 0.6414 0.5164 0.5106 0.038 Uiso 1 1 calc R U . . .
C38 C 0.7391(2) 0.3934(4) 0.7654(3) 0.0499(14) Uani 1 1 d . . . . .
H38A H 0.7747 0.3688 0.7816 0.075 Uiso 1 1 calc R U . . .
H38B H 0.7145 0.3592 0.7856 0.075 Uiso 1 1 calc R U . . .
H38C H 0.7414 0.4457 0.7942 0.075 Uiso 1 1 calc R U . . .

loop_
_atom_site_aniso_label
_atom_site_aniso_U_11
_atom_site_aniso_U_22
_atom_site_aniso_U_33
_atom_site_aniso_U_23
_atom_site_aniso_U_13
_atom_site_aniso_U_12
Br1 0.0304(3) 0.0555(3) 0.0483(3) -0.0023(3) 0.0175(2) -0.0012(2)
Br21 0.0351(3) 0.0409(3) 0.0459(4) 0.0023(3) 0.0139(3) -0.0059(2)
O21A 0.034(2) 0.0210(18) 0.040(2) -0.0032(15) 0.0144(19) -0.0058(17)
Br2B 0.0351(3) 0.0409(3) 0.0459(4) 0.0023(3) 0.0139(3) -0.0059(2)
O21B 0.034(2) 0.0210(18) 0.040(2) -0.0032(15) 0.0144(19) -0.0058(17)
S1 0.0352(7) 0.0540(8) 0.0282(7) -0.0033(6) 0.0119(5) 0.0112(6)
S21 0.0311(6) 0.0430(7) 0.0272(6) 0.0035(5) 0.0115(5) -0.0010(5)
O1 0.049(2) 0.0203(16) 0.046(2) -0.0011(15) 0.0121(18) 0.0015(15)
O2 0.054(2) 0.045(2) 0.044(2) -0.0199(17) 0.0095(19) 0.0092(17)
O3 0.044(2) 0.076(3) 0.036(2) 0.0068(19) 0.0162(16) 0.0099(19)
O22 0.039(2) 0.042(2) 0.041(2) 0.0126(16) 0.0141(17) -0.0006(15)
O23 0.0380(19) 0.066(2) 0.0310(19) -0.0019(17) 0.0173(15) 0.0031(17)
N1 0.032(2) 0.045(2) 0.025(2) -0.0016(18) 0.0079(17) 0.0059(18)
N21 0.032(2) 0.034(2) 0.028(2) 0.0016(17) 0.0122(17) 0.0014(17)
C2 0.037(3) 0.035(3) 0.034(3) -0.003(2) 0.007(2) 0.001(2)
C3 0.030(2) 0.030(2) 0.023(2) 0.0029(19) 0.0022(19) 0.0024(19)
C4 0.025(2) 0.035(3) 0.029(3) 0.002(2) 0.009(2) -0.004(2)
C5 0.020(2) 0.041(3) 0.028(3) 0.002(2) 0.0103(19) 0.000(2)
C6 0.028(2) 0.029(2) 0.028(2) 0.003(2) 0.010(2) 0.0035(19)
C7 0.033(2) 0.032(2) 0.025(2) 0.005(2) 0.008(2) -0.006(2)
C8 0.025(2) 0.034(3) 0.017(2) 0.0021(19) 0.0055(17) -0.0023(19)
C9 0.026(2) 0.040(3) 0.032(3) 0.009(2) 0.008(2) 0.001(2)
C10 0.041(3) 0.038(3) 0.058(4) 0.006(3) 0.019(3) -0.007(2)
C11 0.041(3) 0.034(3) 0.054(3) 0.006(2) 0.016(3) -0.012(2)
C12 0.029(2) 0.044(3) 0.030(3) -0.003(2) 0.009(2) 0.014(2)
C13 0.032(3) 0.046(3) 0.038(3) 0.003(2) 0.015(2) 0.008(2)
C14 0.029(3) 0.051(3) 0.040(3) -0.007(2) 0.006(2) 0.005(2)
C15 0.028(2) 0.052(3) 0.031(3) 0.001(2) 0.009(2) 0.013(2)
C16 0.033(3) 0.044(3) 0.036(3) 0.007(2) 0.013(2) 0.016(2)
C17 0.028(2) 0.042(3) 0.034(3) 0.001(2) 0.007(2) 0.007(2)
C18 0.053(3) 0.070(4) 0.031(3) -0.003(3) 0.011(2) 0.013(3)
C22 0.024(2) 0.036(3) 0.033(3) 0.000(2) 0.008(2) 0.000(2)
C23 0.026(2) 0.032(2) 0.020(2) -0.0020(19) 0.0024(18) 0.0011(19)
C24 0.032(2) 0.026(2) 0.023(2) 0.0026(19) 0.004(2) 0.0028(19)
C25 0.029(2) 0.035(3) 0.026(2) 0.004(2) 0.0059(19) -0.003(2)
C26 0.046(3) 0.029(2) 0.021(2) 0.001(2) 0.003(2) -0.002(2)
C27 0.030(2) 0.031(2) 0.023(2) -0.001(2) 0.0015(19) 0.003(2)
C28 0.034(2) 0.033(3) 0.016(2) -0.0025(19) 0.0032(19) -0.001(2)
C29 0.035(3) 0.038(3) 0.028(3) -0.005(2) 0.010(2) -0.002(2)
C30 0.036(3) 0.033(3) 0.042(3) 0.002(2) 0.014(2) 0.003(2)
C31 0.044(3) 0.030(3) 0.039(3) -0.006(2) 0.011(2) 0.005(2)
C32 0.026(2) 0.036(3) 0.029(2) -0.001(2) 0.0093(19) -0.008(2)
C33 0.033(3) 0.038(3) 0.032(3) -0.003(2) 0.009(2) 0.000(2)
C34 0.032(3) 0.042(3) 0.036(3) 0.007(2) 0.005(2) -0.002(2)
C35 0.027(2) 0.050(3) 0.027(3) -0.002(2) 0.006(2) -0.017(2)
C36 0.033(3) 0.043(3) 0.032(3) -0.011(2) 0.015(2) -0.015(2)
C37 0.027(2) 0.037(3) 0.033(3) -0.001(2) 0.009(2) -0.005(2)
C38 0.052(3) 0.066(4) 0.029(3) 0.001(3) 0.007(2) -0.013(3)

loop_
_atom_type_symbol
_atom_type_description
_atom_type_scat_dispersion_real
_atom_type_scat_dispersion_imag
_atom_type_scat_source
C C 0.0033 0.0016 'International Tables Vol C Tables 4.2.6.8 and 6.1.1.4'
H H 0.0000 0.0000 'International Tables Vol C Tables 4.2.6.8 and 6.1.1.4'
Br Br -0.2901 2.4595 'International Tables Vol C Tables 4.2.6.8 and 6.1.1.4'
N N 0.0061 0.0033 'International Tables Vol C Tables 4.2.6.8 and 6.1.1.4'
O O 0.0106 0.0060 'International Tables Vol C Tables 4.2.6.8 and 6.1.1.4'
S S 0.1246 0.1234 'International Tables Vol C Tables 4.2.6.8 and 6.1.1.4'

loop_
_geom_angle_atom_site_label_1
_geom_angle_atom_site_label_2
_geom_angle_atom_site_label_3
_geom_angle
C26 O21A H21A 109.5
C25 O21B H21B 109.5
O3 S1 O2 120.4(2)
O3 S1 N1 106.2(2)
O2 S1 N1 106.6(2)
O3 S1 C12 107.6(2)
O2 S1 C12 108.7(2)
N1 S1 C12 106.5(2)
O23 S21 O22 120.2(2)
O23 S21 N21 106.5(2)
O22 S21 N21 106.3(2)
O23 S21 C32 108.5(2)
O22 S21 C32 108.0(2)
N21 S21 C32 106.58(19)
C6 O1 H1 109.5
C9 N1 C2 112.0(3)
C9 N1 S1 120.0(3)
C2 N1 S1 119.1(3)
C22 N21 C29 111.4(3)
C22 N21 S21 120.1(3)
C29 N21 S21 118.8(3)
N1 C2 C3 102.2(4)
N1 C2 H2A 111.3
C3 C2 H2A 111.3
N1 C2 H2B 111.3
C3 C2 H2B 111.3
H2A C2 H2B 109.2
C4 C3 C8 121.6(4)
C4 C3 C2 127.2(4)
C8 C3 C2 111.2(4)
C3 C4 C5 116.1(4)
C3 C4 C10 120.7(4)
C5 C4 C10 123.2(4)
C6 C5 C4 122.5(4)
C6 C5 Br1 117.3(3)
C4 C5 Br1 120.1(3)
C5 C6 C7 120.4(4)
C5 C6 O1 122.4(4)
C7 C6 O1 117.2(4)
C8 C7 C6 117.7(4)
C8 C7 C11 121.6(4)
C6 C7 C11 120.7(4)
C7 C8 C3 121.6(4)
C7 C8 C9 128.6(4)
C3 C8 C9 109.8(4)
N1 C9 C8 103.0(3)
N1 C9 H9A 111.2
C8 C9 H9A 111.2
N1 C9 H9B 111.2
C8 C9 H9B 111.2
H9A C9 H9B 109.1
C4 C10 H10A 109.5
C4 C10 H10B 109.5
H10A C10 H10B 109.5
C4 C10 H10C 109.5
H10A C10 H10C 109.5
H10B C10 H10C 109.5
C7 C11 H11A 109.5
C7 C11 H11B 109.5
H11A C11 H11B 109.5
C7 C11 H11C 109.5
H11A C11 H11C 109.5
H11B C11 H11C 109.5
C13 C12 C17 120.3(4)
C13 C12 S1 120.5(4)
C17 C12 S1 119.0(4)
C12 C13 C14 120.3(5)
C12 C13 H13 119.8
C14 C13 H13 119.8
C13 C14 C15 120.5(5)
C13 C14 H14 119.8
C15 C14 H14 119.8
C14 C15 C16 118.3(4)
C14 C15 C18 121.2(5)
C16 C15 C18 120.5(5)
C17 C16 C15 120.7(5)
C17 C16 H16 119.7
C15 C16 H16 119.7
C16 C17 C12 119.9(5)
C16 C17 H17 120.1
C12 C17 H17 120.1
C15 C18 H18A 109.5
C15 C18 H18B 109.5
H18A C18 H18B 109.5
C15 C18 H18C 109.5
H18A C18 H18C 109.5
H18B C18 H18C 109.5
N21 C22 C23 102.1(3)
N21 C22 H22A 111.3
C23 C22 H22A 111.3
N21 C22 H22B 111.3
C23 C22 H22B 111.3
H22A C22 H22B 109.2
C28 C23 C24 121.8(4)
C28 C23 C22 110.7(4)
C24 C23 C22 127.5(4)
C23 C24 C25 116.0(4)
C23 C24 C30 121.4(4)
C25 C24 C30 122.6(4)
O21B C25 C26 131(2)
O21B C25 C24 106(2)
C26 C25 C24 122.0(4)
C26 C25 Br21 117.4(3)
C24 C25 Br21 120.6(3)
O21A C26 C25 123.3(4)
O21A C26 C27 115.4(4)
C25 C26 C27 121.2(4)
C25 C26 Br2B 108.1(5)
C27 C26 Br2B 130.7(5)
C28 C27 C26 116.5(4)
C28 C27 C31 122.6(4)
C26 C27 C31 120.8(4)
C27 C28 C23 122.5(4)
C27 C28 C29 126.3(4)
C23 C28 C29 111.2(4)
C28 C29 N21 102.4(3)
C28 C29 H29A 111.3
N21 C29 H29A 111.3
C28 C29 H29B 111.3
N21 C29 H29B 111.3
H29A C29 H29B 109.2
C24 C30 H30A 109.5
C24 C30 H30B 109.5
H30A C30 H30B 109.5
C24 C30 H30C 109.5
H30A C30 H30C 109.5
H30B C30 H30C 109.5
C27 C31 H31A 109.5
C27 C31 H31B 109.5
H31A C31 H31B 109.5
C27 C31 H31C 109.5
H31A C31 H31C 109.5
H31B C31 H31C 109.5
C33 C32 C37 120.2(4)
C33 C32 S21 119.8(3)
C37 C32 S21 119.9(4)
C32 C33 C34 119.2(4)
C32 C33 H33 120.4
C34 C33 H33 120.4
C35 C34 C33 121.1(5)
C35 C34 H34 119.4
C33 C34 H34 119.4
C34 C35 C36 118.7(4)
C34 C35 C38 120.9(5)
C36 C35 C38 120.4(5)
C37 C36 C35 120.7(4)
C37 C36 H36 119.6
C35 C36 H36 119.6
C36 C37 C32 119.9(4)
C36 C37 H37 120.0
C32 C37 H37 120.0
C35 C38 H38A 109.5
C35 C38 H38B 109.5
H38A C38 H38B 109.5
C35 C38 H38C 109.5
H38A C38 H38C 109.5
H38B C38 H38C 109.5

loop_
_geom_bond_atom_site_label_1
_geom_bond_atom_site_label_2
_geom_bond_distance
Br1 C5 1.895(4)
Br21 C25 1.893(4)
O21A C26 1.394(6)
O21A H21A 0.8400
Br2B C26 1.750(10)
O21B C25 1.35(2)
O21B H21B 0.8400
S1 O3 1.424(4)
S1 O2 1.446(4)
S1 N1 1.624(4)
S1 C12 1.772(5)
S21 O23 1.432(3)
S21 O22 1.438(3)
S21 N21 1.624(4)
S21 C32 1.762(5)
O1 C6 1.391(5)
O1 H1 0.80(5)
N1 C9 1.477(6)
N1 C2 1.478(6)
N21 C22 1.479(5)
N21 C29 1.503(6)
C2 C3 1.504(6)
C2 H2A 0.9900
C2 H2B 0.9900
C3 C4 1.387(6)
C3 C8 1.398(6)
C4 C5 1.399(6)
C4 C10 1.499(6)
C5 C6 1.389(6)
C6 C7 1.391(6)
C7 C8 1.378(6)
C7 C11 1.525(6)
C8 C9 1.506(6)
C9 H9A 0.9900
C9 H9B 0.9900
C10 H10A 0.9800
C10 H10B 0.9800
C10 H10C 0.9800
C11 H11A 0.9800
C11 H11B 0.9800
C11 H11C 0.9800
C12 C13 1.361(7)
C12 C17 1.387(7)
C13 C14 1.384(7)
C13 H13 0.9500
C14 C15 1.390(7)
C14 H14 0.9500
C15 C16 1.401(7)
C15 C18 1.505(7)
C16 C17 1.372(6)
C16 H16 0.9500
C17 H17 0.9500
C18 H18A 0.9800
C18 H18B 0.9800
C18 H18C 0.9800
C22 C23 1.514(6)
C22 H22A 0.9900
C22 H22B 0.9900
C23 C28 1.389(6)
C23 C24 1.393(6)
C24 C25 1.403(6)
C24 C30 1.502(6)
C25 C26 1.394(6)
C26 C27 1.402(6)
C27 C28 1.381(6)
C27 C31 1.507(6)
C28 C29 1.487(6)
C29 H29A 0.9900
C29 H29B 0.9900
C30 H30A 0.9800
C30 H30B 0.9800
C30 H30C 0.9800
C31 H31A 0.9800
C31 H31B 0.9800
C31 H31C 0.9800
C32 C33 1.382(6)
C32 C37 1.386(6)
C33 C34 1.391(6)
C33 H33 0.9500
C34 C35 1.385(7)
C34 H34 0.9500
C35 C36 1.388(7)
C35 C38 1.504(7)
C36 C37 1.382(6)
C36 H36 0.9500
C37 H37 0.9500
C38 H38A 0.9800
C38 H38B 0.9800
C38 H38C 0.9800

loop_
_geom_hbond_atom_site_label_D
_geom_hbond_atom_site_label_H
_geom_hbond_atom_site_label_A
_geom_hbond_site_symmetry_A
_geom_hbond_distance_DH
_geom_hbond_distance_HA
_geom_hbond_distance_DA
_geom_hbond_angle_DHA
_geom_hbond_publ_flag
O1 H1 O22 5_666 0.80 2.22 2.830(5) 132.9 y

loop_
_geom_torsion_atom_site_label_1
_geom_torsion_atom_site_label_2
_geom_torsion_atom_site_label_3
_geom_torsion_atom_site_label_4
_geom_torsion
O3 S1 N1 C9 -48.6(4)
O2 S1 N1 C9 -178.1(3)
C12 S1 N1 C9 65.9(4)
O3 S1 N1 C2 166.6(3)
O2 S1 N1 C2 37.0(4)
C12 S1 N1 C2 -78.9(4)
O23 S21 N21 C22 -171.7(3)
O22 S21 N21 C22 -42.3(4)
C32 S21 N21 C22 72.7(4)
O23 S21 N21 C29 45.3(4)
O22 S21 N21 C29 174.7(3)
C32 S21 N21 C29 -70.4(4)
C9 N1 C2 C3 13.4(5)
S1 N1 C2 C3 160.8(3)
N1 C2 C3 C4 172.8(4)
N1 C2 C3 C8 -8.3(5)
C8 C3 C4 C5 1.3(6)
C2 C3 C4 C5 -179.9(4)
C8 C3 C4 C10 -179.4(4)
C2 C3 C4 C10 -0.5(7)
C3 C4 C5 C6 -1.3(7)
C10 C4 C5 C6 179.4(5)
C3 C4 C5 Br1 176.9(3)
C10 C4 C5 Br1 -2.4(6)
C4 C5 C6 C7 0.0(7)
Br1 C5 C6 C7 -178.3(3)
C4 C5 C6 O1 179.8(4)
Br1 C5 C6 O1 1.6(6)
C5 C6 C7 C8 1.4(7)
O1 C6 C7 C8 -178.5(4)
C5 C6 C7 C11 -178.3(4)
O1 C6 C7 C11 1.8(6)
C6 C7 C8 C3 -1.4(6)
C11 C7 C8 C3 178.3(4)
C6 C7 C8 C9 179.2(4)
C11 C7 C8 C9 -1.1(7)
C4 C3 C8 C7 0.1(7)
C2 C3 C8 C7 -178.9(4)
C4 C3 C8 C9 179.5(4)
C2 C3 C8 C9 0.5(5)
C2 N1 C9 C8 -13.2(5)
S1 N1 C9 C8 -160.3(3)
C7 C8 C9 N1 -173.1(4)
C3 C8 C9 N1 7.5(5)
O3 S1 C12 C13 25.6(4)
O2 S1 C12 C13 157.5(4)
N1 S1 C12 C13 -88.0(4)
O3 S1 C12 C17 -159.7(4)
O2 S1 C12 C17 -27.8(4)
N1 S1 C12 C17 86.7(4)
C17 C12 C13 C14 -3.0(7)
S1 C12 C13 C14 171.7(3)
C12 C13 C14 C15 0.5(7)
C13 C14 C15 C16 2.8(7)
C13 C14 C15 C18 -176.3(4)
C14 C15 C16 C17 -3.8(7)
C18 C15 C16 C17 175.4(4)
C15 C16 C17 C12 1.4(7)
C13 C12 C17 C16 2.1(7)
S1 C12 C17 C16 -172.7(3)
C29 N21 C22 C23 -14.5(5)
S21 N21 C22 C23 -160.0(3)
N21 C22 C23 C28 9.4(5)
N21 C22 C23 C24 -171.3(4)
C28 C23 C24 C25 -0.1(6)
C22 C23 C24 C25 -179.3(4)
C28 C23 C24 C30 179.2(4)
C22 C23 C24 C30 0.0(7)
C23 C24 C25 O21B 173(3)
C30 C24 C25 O21B -6(3)
C23 C24 C25 C26 2.0(6)
C30 C24 C25 C26 -177.3(4)
C23 C24 C25 Br21 -177.3(3)
C30 C24 C25 Br21 3.4(6)
O21B C25 C26 O21A 10(3)
C24 C25 C26 O21A 178.8(4)
Br21 C25 C26 O21A -1.9(6)
O21B C25 C26 C27 -172(3)
C24 C25 C26 C27 -3.0(7)
Br21 C25 C26 C27 176.3(3)
O21B C25 C26 Br2B 7(3)
C24 C25 C26 Br2B 175.8(6)
Br21 C25 C26 Br2B -4.9(6)
O21A C26 C27 C28 -179.8(4)
C25 C26 C27 C28 1.9(7)
Br2B C26 C27 C28 -176.6(6)
O21A C26 C27 C31 -0.4(6)
C25 C26 C27 C31 -178.7(4)
Br2B C26 C27 C31 2.8(9)
C26 C27 C28 C23 0.0(6)
C31 C27 C28 C23 -179.4(4)
C26 C27 C28 C29 179.4(4)
C31 C27 C28 C29 0.0(7)
C24 C23 C28 C27 -0.9(7)
C22 C23 C28 C27 178.4(4)
C24 C23 C28 C29 179.6(4)
C22 C23 C28 C29 -1.0(5)
C27 C28 C29 N21 172.9(4)
C23 C28 C29 N21 -7.7(5)
C22 N21 C29 C28 14.0(5)
S21 N21 C29 C28 160.0(3)
O23 S21 C32 C33 -28.0(4)
O22 S21 C32 C33 -159.8(3)
N21 S21 C32 C33 86.3(4)
O23 S21 C32 C37 156.2(3)
O22 S21 C32 C37 24.4(4)
N21 S21 C32 C37 -89.5(4)
C37 C32 C33 C34 2.7(6)
S21 C32 C33 C34 -173.1(3)
C32 C33 C34 C35 -0.5(7)
C33 C34 C35 C36 -2.6(7)
C33 C34 C35 C38 177.8(4)
C34 C35 C36 C37 3.5(6)
C38 C35 C36 C37 -176.9(4)
C35 C36 C37 C32 -1.4(6)
C33 C32 C37 C36 -1.8(6)
S21 C32 C37 C36 174.0(3)
